data_7063571
loop_
_publ_author_name
'Hu, Hui-Yi'
'Xu, Ya-Xin'
'Yuan, Shu-Ting'
'Ma, Jing-Yang'
'Xia, Guang'
'Shi, Shu-Ting'
'Zhou, Zi-Xiong'
'Yuan, Jin bin'
'Yu, Li-De'

_publ_section_title
;
 Halogen engineering tuned band gap and structural phase transition in
 lead iodide hybrid perovskite semiconductor
;
_journal_name_full 'New Journal of Chemistry'
_journal_paper_doi 10.1039/D4NJ04595E
_journal_year 2024
_chemical_absolute_configuration ad
_chemical_formula_moiety 'I6 Pb2, 2(C8 H14 Br N O)'
_chemical_formula_sum 'C16 H28 Br2 I6 N2 O2 Pb2'
_chemical_formula_weight 1616
_space_group_crystal_system orthorhombic
_space_group_IT_number 19
_space_group_name_Hall 'P 2ac 2ab'
_space_group_name_H-M_alt 'P 21 21 21'
_atom_sites_solution_hydrogens mixed
_atom_sites_solution_primary iterative
_audit_creation_date 2024-08-13
_audit_creation_method
;
Olex2 1.5
(compiled 2023.03.06 svn.rbb2c1857 for OlexSys, GUI svn.r6748)
;
_audit_update_record
;
2024-08-27 deposited with the CCDC.	2024-12-04 downloaded from the CCDC.
;
_cell_angle_alpha 90
_cell_angle_beta 90
_cell_angle_gamma 90
_cell_formula_units_Z 4
_cell_length_a 17.9058(10)
_cell_length_b 8.0790(4)
_cell_length_c 23.1217(11)
_cell_measurement_reflns_used 6812
_cell_measurement_temperature 286.9(3)
_cell_measurement_theta_max 30.5440
_cell_measurement_theta_min 2.2770
_cell_volume 3344.8(3)
_computing_cell_refinement 'CrysAlisPro 1.171.42.92a (Rigaku OD, 2023)'
_computing_data_collection 'CrysAlisPro 1.171.42.92a (Rigaku OD, 2023)'
_computing_data_reduction 'CrysAlisPro 1.171.42.92a (Rigaku OD, 2023)'
_computing_molecular_graphics 'Olex2 1.5 (Dolomanov et al., 2009)'
_computing_publication_material 'Olex2 1.5 (Dolomanov et al., 2009)'
_computing_structure_refinement 'SHELXL 2018/3 (Sheldrick, 2015)'
_computing_structure_solution 'olex2.solve 1.5 (Bourhis et al., 2015)'
_diffrn_ambient_environment air
_diffrn_ambient_temperature 286.9(3)
_diffrn_detector 'Hybrid Pixel Array Detector'
_diffrn_detector_area_resol_mean 10.0000
_diffrn_detector_type HyPix
_diffrn_measured_fraction_theta_full 0.999
_diffrn_measured_fraction_theta_max 0.817
_diffrn_measurement_details
;
List of Runs (angles in degrees, time in seconds):

  # Type    Start    End  Width  t~exp~   \w     \q     \k     \f   Frames
#--------------------------------------------------------------------------
  1  \w    -50.00  -6.00   0.50    0.80    --   -5.38 -76.00  57.00   88
  2  \w    -18.00  26.00   0.50    0.80    --   -5.38 -99.00 -60.00   88
  3  \w     -6.00  32.00   0.50    0.80    --    4.75 -87.00 -47.00   76
  4  \w    -18.00  37.00   0.50    0.80    --    4.75 -99.00-180.00  110
;
_diffrn_measurement_device 'four-circle diffractometer'
_diffrn_measurement_device_type 'XtaLAB Synergy R, HyPix'
_diffrn_measurement_method '\w scans'
_diffrn_orient_matrix_type 'CrysAlisPro convention (1999,Acta A55,543-557)'
_diffrn_orient_matrix_UB_11 0.0189643000
_diffrn_orient_matrix_UB_12 0.0351272000
_diffrn_orient_matrix_UB_13 -0.0126245000
_diffrn_orient_matrix_UB_21 0.0591161000
_diffrn_orient_matrix_UB_22 0.0066708000
_diffrn_orient_matrix_UB_23 0.0220414000
_diffrn_orient_matrix_UB_31 0.0620681000
_diffrn_orient_matrix_UB_32 -0.0171197000
_diffrn_orient_matrix_UB_33 -0.0171521000
_diffrn_radiation_monochromator mirror
_diffrn_radiation_probe x-ray
_diffrn_radiation_type 'Mo K\a'
_diffrn_radiation_wavelength 0.71073
_diffrn_reflns_av_R_equivalents 0.0695
_diffrn_reflns_av_unetI/netI 0.0814
_diffrn_reflns_Laue_measured_fraction_full 0.999
_diffrn_reflns_Laue_measured_fraction_max 0.817
_diffrn_reflns_limit_h_max 20
_diffrn_reflns_limit_h_min -24
_diffrn_reflns_limit_k_max 10
_diffrn_reflns_limit_k_min -10
_diffrn_reflns_limit_l_max 28
_diffrn_reflns_limit_l_min -28
_diffrn_reflns_number 20563
_diffrn_reflns_point_group_measured_fraction_full 0.991
_diffrn_reflns_point_group_measured_fraction_max 0.762
_diffrn_reflns_theta_full 25.242
_diffrn_reflns_theta_max 30.742
_diffrn_reflns_theta_min 2.097
_diffrn_source 'micro-focus sealed X-ray tube'
_diffrn_source_type 'Mova (Mo) X-ray Source'
_exptl_absorpt_coefficient_mu 17.996
_exptl_absorpt_correction_T_max 1.00000
_exptl_absorpt_correction_T_min 0.12310
_exptl_absorpt_correction_type multi-scan
_exptl_absorpt_process_details
;
CrysAlisPro 1.171.42.92a (Rigaku Oxford Diffraction, 2023)
Empirical absorption correction using spherical harmonics,
implemented in SCALE3 ABSPACK scaling algorithm.
;
_exptl_crystal_colour 'clear light yellow'
_exptl_crystal_colour_lustre clear
_exptl_crystal_colour_modifier light
_exptl_crystal_colour_primary yellow
_exptl_crystal_density_diffrn 3.209
_exptl_crystal_description block
_exptl_crystal_F_000 2824
_refine_diff_density_max 7.542
_refine_diff_density_min -4.192
_refine_diff_density_rms 0.667
_refine_ls_abs_structure_details
;
 Flack x determined using 1816 quotients [(I+)-(I-)]/[(I+)+(I-)]
 (Parsons, Flack and Wagner, Acta Cryst. B69 (2013) 249-259).
;
_refine_ls_abs_structure_Flack 0.002(7)
_refine_ls_extinction_coef 0.00119(16)
_refine_ls_extinction_expression Fc^*^=kFc[1+0.001xFc^2^\l^3^/sin(2\q)]^-1/4^
_refine_ls_extinction_method 'SHELXL-2018/3 (Sheldrick 2018)'
_refine_ls_goodness_of_fit_ref 0.983
_refine_ls_hydrogen_treatment constr
_refine_ls_matrix_type full
_refine_ls_number_parameters 272
_refine_ls_number_reflns 10445
_refine_ls_number_restraints 219
_refine_ls_restrained_S_all 0.971
_refine_ls_R_factor_all 0.0975
_refine_ls_R_factor_gt 0.0712
_refine_ls_shift/su_max 0.000
_refine_ls_shift/su_mean 0.000
_refine_ls_structure_factor_coef Fsqd
_refine_ls_weighting_details 'w=1/[\s^2^(Fo^2^)+(0.1408P)^2^] where P=(Fo^2^+2Fc^2^)/3'
_refine_ls_weighting_scheme calc
_refine_ls_wR_factor_gt 0.1972
_refine_ls_wR_factor_ref 0.2136
_reflns_Friedel_coverage 0.676
_reflns_Friedel_fraction_full 0.981
_reflns_Friedel_fraction_max 0.692
_reflns_number_gt 5503
_reflns_number_total 10445
_reflns_threshold_expression 'I > 2\s(I)'
_cod_data_source_file d4nj04595e2.cif
_cod_data_source_block 2
_cod_database_code 7063571
_shelx_shelxl_version_number 2018/3
_chemical_oxdiff_formula 'C  H O N  Br Pb I'
_shelx_space_group_comment
;
The symmetry employed for this shelxl refinement is uniquely defined
by the following loop, which should always be used as a source of
symmetry information in preference to the above space-group names.
They are only intended as comments.
;
_olex2_refinement_description
;
1. Fixed Uiso
 At 1.2 times of:
  All C(H) groups, All C(H,H) groups
 At 1.5 times of:
  All O(H) groups
2. Restrained distances
 C15-C10 = C9-C10 = C11-C9 = C13-C11 = C14-C12 = C9-C12 = C3-C6 = C2-C5 = C4-
 C7 = C4-C1 = C2-C1 = C3-C1
 1.54 with sigma of 0.0002
 O1-C2
 1.45 with sigma of 0.02
3. Rigid bond restraints
 C8, N1
 with sigma for 1-2 distances of 0.01 and sigma for 1-3 distances of 0.02
 C4, C7
 with sigma for 1-2 distances of 0.01 and sigma for 1-3 distances of 0.02
4. Uiso/Uaniso restraints and constraints
C10 \\sim N2 \\sim C15 \\sim C16 \\sim C14 \\sim C13 \\sim Br1 \\sim C12 \\sim
C11 \\sim O2 \\sim C9: within 2A with sigma of 0.04 and sigma for terminal
atoms of 0.08 within 2A
O1: within 2A with sigma of 0.01 and sigma for terminal atoms of 0.02 within 2A
Uanis(Br2) \\sim Ueq, Uanis(C8) \\sim Ueq, Uanis(N1) \\sim Ueq, Uanis(C6) \\sim
Ueq, Uanis(C7) \\sim Ueq, Uanis(C5) \\sim Ueq, Uanis(C3) \\sim Ueq, Uanis(C4)
\\sim Ueq, Uanis(C2) \\sim Ueq, Uanis(C1) \\sim Ueq, Uanis(O1) \\sim Ueq,
Uanis(O2) \\sim Ueq, Uanis(N2) \\sim Ueq, Uanis(C15) \\sim Ueq, Uanis(C16)
\\sim Ueq, Uanis(C14) \\sim Ueq, Uanis(C13) \\sim Ueq, Uanis(C10) \\sim Ueq,
Uanis(Br1) \\sim Ueq, Uanis(C12) \\sim Ueq, Uanis(C11) \\sim Ueq, Uanis(C9)
\\sim Ueq: with sigma of 0.1 and sigma for terminal atoms of 0.2
5.a Riding coordinates:
 O2(H2a), O1(H1a), C2(H2)
5.b Ternary CH refined with riding coordinates:
 C1(H1), C10(H10), C9(H9)
5.c Secondary CH2 refined with riding coordinates:
 C6(H6a,H6b), C12(H12a,H12b), C7(H7a,H7b), C5(H5a,H5b), C15(H15a,H15b),
 C11(H11a,H11b), C14(H14a,H14b), C4(H4a,H4b), C3(H3a,H3b), C13(H13a,H13b)
5.d Aromatic/amide H refined with riding coordinates:
 C16(H16), C8(H8)
;
_olex2_submission_special_instructions 'No special instructions were received'
_oxdiff_exptl_absorpt_empirical_details
;
Empirical correction (ABSPACK) includes:
- Absorption correction using spherical harmonics
- Frame scaling
;
_oxdiff_exptl_absorpt_empirical_full_max 3.933
_oxdiff_exptl_absorpt_empirical_full_min 0.435

loop_
_space_group_symop_operation_xyz
'x, y, z'
'-x+1/2, -y, z+1/2'
'-x, y+1/2, -z+1/2'
'x+1/2, -y+1/2, -z'

loop_
_atom_site_label
_atom_site_type_symbol
_atom_site_fract_x
_atom_site_fract_y
_atom_site_fract_z
_atom_site_U_iso_or_equiv
_atom_site_adp_type
_atom_site_occupancy
_atom_site_site_symmetry_order
_atom_site_calc_flag
_atom_site_refinement_flags_posn
_atom_site_refinement_flags_adp
_atom_site_refinement_flags_occupancy
_atom_site_disorder_assembly
_atom_site_disorder_group
Pb1 Pb 0.25166(5) 0.15117(9) 0.85244(4) 0.0373(3) Uani 1 1 d . . . . .
Pb2 Pb 0.25093(5) -0.34998(10) 0.85206(4) 0.0387(3) Uani 1 1 d . . . . .
I5 I 0.33122(9) -0.1017(2) 0.93991(7) 0.0477(4) Uani 1 1 d . . . . .
I3 I 0.19409(9) 0.4062(2) 0.94996(6) 0.0466(4) Uani 1 1 d . . . . .
I4 I 0.10984(8) -0.0930(2) 0.86197(8) 0.0494(4) Uani 1 1 d . . . . .
I1 I 0.39153(8) 0.4004(2) 0.84440(8) 0.0502(4) Uani 1 1 d . . . . .
I2 I 0.16797(10) 0.3967(2) 0.76274(7) 0.0508(4) Uani 1 1 d . . . . .
I6 I 0.31211(10) -0.0899(2) 0.75043(7) 0.0536(4) Uani 1 1 d . . . . .
Br2 Br 0.3532(3) 0.0209(6) 0.5462(2) 0.1103(16) Uani 1 1 d . U . . .
N2 N 0.5895(15) 0.725(3) 0.3819(14) 0.080(7) Uani 1 1 d . U . . .
N1 N 0.4168(13) 0.274(3) 0.6187(9) 0.051(5) Uani 1 1 d . U . . .
O2 O 0.5040(12) 0.385(3) 0.4403(10) 0.085(7) Uani 1 1 d . U . . .
H2A H 0.498759 0.287096 0.431853 0.128 Uiso 1 1 d R U . . .
C6 C 0.4418(16) 0.3686(9) 0.5693(10) 0.063(8) Uani 1 1 d D U . . .
H6A H 0.406192 0.355311 0.538045 0.075 Uiso 1 1 calc R U . . .
H6B H 0.489427 0.325273 0.556255 0.075 Uiso 1 1 calc R U . . .
C1 C 0.4217(4) 0.5838(14) 0.6448(3) 0.081(10) Uani 1 1 d D U . . .
H1 H 0.423499 0.701927 0.654318 0.097 Uiso 1 1 calc R U . . .
C12 C 0.6459(4) 0.4442(10) 0.3838(6) 0.090(10) Uani 1 1 d D U . . .
H12A H 0.650266 0.371689 0.417049 0.107 Uiso 1 1 calc R U . . .
H12B H 0.685546 0.418291 0.356621 0.107 Uiso 1 1 calc R U . . .
C10 C 0.5033(5) 0.4876(10) 0.3927(5) 0.074(9) Uani 1 1 d D U . . .
H10 H 0.455775 0.480109 0.371827 0.089 Uiso 1 1 calc R U . . .
C7 C 0.4684(17) 0.2988(9) 0.6715(10) 0.071(9) Uani 1 1 d D U . . .
H7A H 0.448458 0.239905 0.704666 0.085 Uiso 1 1 calc R U . . .
H7B H 0.517746 0.255128 0.663219 0.085 Uiso 1 1 calc R U . . .
C5 C 0.3394(14) 0.3326(10) 0.6354(10) 0.069(9) Uani 1 1 d D U . . .
H5A H 0.320196 0.264817 0.666618 0.082 Uiso 1 1 calc R U . . .
H5B H 0.305981 0.321672 0.602570 0.082 Uiso 1 1 calc R U . . .
O1 O 0.2899(11) 0.608(3) 0.6210(15) 0.158(17) Uani 1 1 d D U . . .
H1A H 0.288658 0.685489 0.643740 0.237 Uiso 1 1 d R U . . .
C15 C 0.5193(14) 0.6664(11) 0.4121(10) 0.080(10) Uani 1 1 d D U . . .
H15A H 0.477693 0.737572 0.402090 0.096 Uiso 1 1 calc R U . . .
H15B H 0.526180 0.670181 0.453728 0.096 Uiso 1 1 calc R U . . .
C9 C 0.5687(4) 0.4265(14) 0.3551(3) 0.075(8) Uani 1 1 d D U . . .
H9 H 0.560466 0.310391 0.344643 0.089 Uiso 1 1 calc R U . . .
Br1 Br 0.6001(3) 0.9646(8) 0.4741(3) 0.163(3) Uani 1 1 d . U . . .
C16 C 0.5948(19) 0.894(5) 0.393(2) 0.111(13) Uani 1 1 d . U . . .
H16 H 0.595900 0.970266 0.363150 0.134 Uiso 1 1 calc R U . . .
C11 C 0.565(2) 0.5341(9) 0.3002(4) 0.092(10) Uani 1 1 d D U . . .
H11A H 0.604892 0.504190 0.273989 0.110 Uiso 1 1 calc R U . . .
H11B H 0.517647 0.515940 0.280554 0.110 Uiso 1 1 calc R U . . .
C14 C 0.6494(17) 0.6272(10) 0.4022(10) 0.079(9) Uani 1 1 d D U . . .
H14A H 0.650245 0.632534 0.444108 0.095 Uiso 1 1 calc R U . . .
H14B H 0.695745 0.674483 0.388190 0.095 Uiso 1 1 calc R U . . .
C8 C 0.4156(18) 0.103(4) 0.6098(12) 0.069(8) Uani 1 1 d . U . . .
H8 H 0.443094 0.031678 0.632981 0.083 Uiso 1 1 calc R U . . .
C2 C 0.3425(4) 0.5149(10) 0.6547(9) 0.088(12) Uani 1 1 d D U . . .
H2 H 0.342557 0.484724 0.695741 0.106 Uiso 1 1 d R U . . .
C4 C 0.4737(7) 0.4850(8) 0.6851(5) 0.089(11) Uani 1 1 d D U . . .
H4A H 0.524732 0.522244 0.680032 0.107 Uiso 1 1 calc R U . . .
H4B H 0.459534 0.504324 0.725053 0.107 Uiso 1 1 calc R U . . .
C3 C 0.4505(11) 0.5543(9) 0.5829(3) 0.088(11) Uani 1 1 d D U . . .
H3A H 0.502543 0.586465 0.579995 0.105 Uiso 1 1 calc R U . . .
H3B H 0.421876 0.619642 0.555560 0.105 Uiso 1 1 calc R U . . .
C13 C 0.572(2) 0.7176(10) 0.3175(10) 0.093(11) Uani 1 1 d D U . . .
H13A H 0.611719 0.769735 0.295516 0.112 Uiso 1 1 calc R U . . .
H13B H 0.525720 0.775576 0.309434 0.112 Uiso 1 1 calc R U . . .

loop_
_atom_site_aniso_label
_atom_site_aniso_U_11
_atom_site_aniso_U_22
_atom_site_aniso_U_33
_atom_site_aniso_U_23
_atom_site_aniso_U_13
_atom_site_aniso_U_12
Pb1 0.0446(5) 0.0314(5) 0.0358(6) 0.0009(3) 0.0005(4) -0.0014(4)
Pb2 0.0462(5) 0.0313(5) 0.0386(6) 0.0002(3) -0.0007(4) -0.0002(4)
I5 0.0547(8) 0.0532(9) 0.0353(9) -0.0011(8) -0.0143(6) 0.0005(9)
I3 0.0545(8) 0.0573(9) 0.0281(8) 0.0004(7) 0.0082(6) 0.0013(9)
I4 0.0398(7) 0.0460(9) 0.0624(11) 0.0040(8) 0.0022(7) -0.0038(8)
I1 0.0379(7) 0.0449(9) 0.0678(11) 0.0029(8) 0.0028(7) -0.0033(8)
I2 0.0666(9) 0.0447(9) 0.0412(9) 0.0009(7) -0.0182(7) 0.0011(10)
I6 0.0763(11) 0.0509(10) 0.0336(9) -0.0029(7) 0.0149(7) 0.0012(9)
Br2 0.125(3) 0.118(3) 0.089(3) -0.020(3) -0.010(3) -0.044(3)
N2 0.051(12) 0.076(16) 0.112(19) 0.000(14) 0.012(14) -0.031(12)
N1 0.051(11) 0.069(12) 0.032(12) 0.002(10) 0.003(10) 0.000(11)
O2 0.091(15) 0.101(17) 0.063(15) 0.012(14) 0.015(12) -0.034(14)
C6 0.080(19) 0.08(2) 0.027(15) -0.002(12) 0.003(13) 0.023(16)
C1 0.071(19) 0.07(2) 0.10(3) 0.00(2) 0.004(19) -0.009(19)
C12 0.067(17) 0.11(2) 0.09(2) 0.018(19) 0.004(17) -0.003(18)
C10 0.070(17) 0.10(2) 0.056(19) -0.010(15) 0.022(14) -0.022(16)
C7 0.075(19) 0.079(16) 0.06(2) 0.027(16) -0.028(17) 0.003(18)
C5 0.041(13) 0.066(19) 0.10(3) 0.018(16) 0.038(16) 0.008(12)
O1 0.054(13) 0.076(18) 0.34(5) -0.01(3) 0.03(2) 0.036(14)
C15 0.059(16) 0.10(2) 0.08(2) 0.004(16) 0.028(16) -0.021(15)
C9 0.078(16) 0.10(2) 0.045(16) -0.019(15) 0.008(14) -0.029(16)
Br1 0.141(4) 0.155(5) 0.191(7) -0.092(5) -0.060(4) 0.003(4)
C16 0.08(2) 0.07(2) 0.19(3) 0.01(2) -0.01(2) -0.04(2)
C11 0.09(2) 0.13(3) 0.06(2) 0.004(18) 0.003(17) 0.00(2)
C14 0.062(16) 0.10(2) 0.08(2) 0.000(17) -0.009(15) -0.037(17)
C8 0.10(2) 0.073(13) 0.037(16) 0.003(15) -0.006(14) 0.03(2)
C2 0.08(2) 0.07(2) 0.12(3) -0.03(2) 0.03(2) -0.016(19)
C4 0.11(3) 0.097(19) 0.06(2) 0.004(19) 0.01(2) -0.02(2)
C3 0.09(2) 0.08(2) 0.09(3) 0.039(19) 0.00(2) 0.013(19)
C13 0.11(2) 0.11(2) 0.07(2) 0.047(18) 0.026(19) 0.01(2)

loop_
_atom_type_symbol
_atom_type_description
_atom_type_scat_dispersion_real
_atom_type_scat_dispersion_imag
_atom_type_scat_source
C C 0.0033 0.0016 'International Tables Vol C Tables 4.2.6.8 and 6.1.1.4'
H H 0.0000 0.0000 'International Tables Vol C Tables 4.2.6.8 and 6.1.1.4'
Br Br -0.2901 2.4595 'International Tables Vol C Tables 4.2.6.8 and 6.1.1.4'
I I -0.4742 1.8119 'International Tables Vol C Tables 4.2.6.8 and 6.1.1.4'
N N 0.0061 0.0033 'International Tables Vol C Tables 4.2.6.8 and 6.1.1.4'
O O 0.0106 0.0060 'International Tables Vol C Tables 4.2.6.8 and 6.1.1.4'
Pb Pb -3.3944 10.1111 'International Tables Vol C Tables 4.2.6.8 and 6.1.1.4'

loop_
_geom_angle_atom_site_label_1
_geom_angle_atom_site_label_2
_geom_angle_atom_site_label_3
_geom_angle
_geom_angle_site_symmetry_1
_geom_angle_site_symmetry_3
_geom_angle_publ_flag
I5 Pb1 I3 96.20(5) . . ?
I5 Pb1 I4 85.25(5) . . ?
I5 Pb1 I1 95.12(5) . . ?
I5 Pb1 I2 178.16(5) . . ?
I5 Pb1 I6 85.87(5) . . ?
I3 Pb1 I2 84.75(5) . . ?
I3 Pb1 I6 177.16(5) . . ?
I4 Pb1 I3 95.24(5) . . ?
I4 Pb1 I2 93.10(5) . . ?
I4 Pb1 I6 86.86(5) . . ?
I1 Pb1 I3 83.65(5) . . ?
I1 Pb1 I4 178.86(5) . . ?
I1 Pb1 I2 86.55(5) . . ?
I1 Pb1 I6 94.24(5) . . ?
I2 Pb1 I6 93.24(5) . . ?
I5 Pb2 I4 84.53(5) . . ?
I5 Pb2 I1 94.36(5) . 1_545 ?
I5 Pb2 I2 179.65(5) . 1_545 ?
I5 Pb2 I6 84.53(5) . . ?
I3 Pb2 I5 94.63(5) 1_545 . ?
I3 Pb2 I4 95.53(5) 1_545 . ?
I3 Pb2 I1 84.34(5) 1_545 1_545 ?
I3 Pb2 I2 85.19(5) 1_545 1_545 ?
I3 Pb2 I6 179.16(6) 1_545 . ?
I4 Pb2 I6 84.45(5) . . ?
I1 Pb2 I4 178.88(6) 1_545 . ?
I1 Pb2 I2 85.91(5) 1_545 1_545 ?
I1 Pb2 I6 95.66(5) 1_545 . ?
I2 Pb2 I4 95.19(5) 1_545 . ?
I2 Pb2 I6 95.66(5) 1_545 . ?
Pb2 I5 Pb1 78.42(4) . . ?
Pb2 I3 Pb1 78.17(4) 1_565 . ?
Pb1 I4 Pb2 77.04(4) . . ?
Pb1 I1 Pb2 77.35(4) . 1_565 ?
Pb1 I2 Pb2 76.60(4) . 1_565 ?
Pb1 I6 Pb2 75.91(4) . . ?
C15 N2 C13 106(2) . . ?
C16 N2 C15 106(3) . . ?
C16 N2 C14 116(3) . . ?
C16 N2 C13 104(3) . . ?
C14 N2 C15 108(2) . . ?
C14 N2 C13 117(3) . . ?
C6 N1 C7 112(2) . . ?
C6 N1 C5 109(2) . . ?
C5 N1 C7 107.7(19) . . ?
C8 N1 C6 114(2) . . ?
C8 N1 C7 104.8(18) . . ?
C8 N1 C5 109(2) . . ?
C10 O2 H2A 112.9 . . ?
N1 C6 H6A 109.0 . . ?
N1 C6 H6B 109.0 . . ?
N1 C6 C3 112.7(16) . . ?
H6A C6 H6B 107.8 . . ?
C3 C6 H6A 109.0 . . ?
C3 C6 H6B 109.0 . . ?
C2 C1 H1 110.4 . . ?
C2 C1 C4 106.2(10) . . ?
C4 C1 H1 110.4 . . ?
C3 C1 H1 110.4 . . ?
C3 C1 C2 113.0(12) . . ?
C3 C1 C4 106.3(9) . . ?
H12A C12 H12B 109.0 . . ?
C9 C12 H12A 110.9 . . ?
C9 C12 H12B 110.9 . . ?
C14 C12 H12A 110.9 . . ?
C14 C12 H12B 110.9 . . ?
C14 C12 C9 104.1(13) . . ?
O2 C10 H10 111.3 . . ?
O2 C10 C15 109.2(15) . . ?
O2 C10 C9 104.6(12) . . ?
C15 C10 H10 111.3 . . ?
C9 C10 H10 111.3 . . ?
C9 C10 C15 108.9(12) . . ?
N1 C7 H7A 109.9 . . ?
N1 C7 H7B 109.9 . . ?
H7A C7 H7B 108.3 . . ?
C4 C7 N1 109.0(15) . . ?
C4 C7 H7A 109.9 . . ?
C4 C7 H7B 109.9 . . ?
N1 C5 H5A 109.7 . . ?
N1 C5 H5B 109.7 . . ?
N1 C5 C2 109.9(16) . . ?
H5A C5 H5B 108.2 . . ?
C2 C5 H5A 109.7 . . ?
C2 C5 H5B 109.7 . . ?
C2 O1 H1A 94.0 . . ?
N2 C15 C10 108.2(17) . . ?
N2 C15 H15A 110.1 . . ?
N2 C15 H15B 110.1 . . ?
C10 C15 H15A 110.1 . . ?
C10 C15 H15B 110.1 . . ?
H15A C15 H15B 108.4 . . ?
C12 C9 H9 109.3 . . ?
C12 C9 C11 110.1(15) . . ?
C10 C9 C12 114.2(8) . . ?
C10 C9 H9 109.3 . . ?
C10 C9 C11 104.4(13) . . ?
C11 C9 H9 109.3 . . ?
N2 C16 Br1 118(3) . . ?
N2 C16 H16 121.1 . . ?
Br1 C16 H16 121.1 . . ?
C9 C11 H11A 109.9 . . ?
C9 C11 H11B 109.9 . . ?
H11A C11 H11B 108.3 . . ?
C13 C11 C9 109.0(10) . . ?
C13 C11 H11A 109.9 . . ?
C13 C11 H11B 109.9 . . ?
N2 C14 C12 115(2) . . ?
N2 C14 H14A 108.6 . . ?
N2 C14 H14B 108.6 . . ?
C12 C14 H14A 108.6 . . ?
C12 C14 H14B 108.6 . . ?
H14A C14 H14B 107.6 . . ?
Br2 C8 H8 121.5 . . ?
N1 C8 Br2 117(2) . . ?
N1 C8 H8 121.5 . . ?
C1 C2 C5 109.6(12) . . ?
C1 C2 H2 103.5 . . ?
C5 C2 H2 92.5 . . ?
O1 C2 C1 109.6(14) . . ?
O1 C2 C5 108.5(17) . . ?
O1 C2 H2 131.1 . . ?
C1 C4 H4A 109.6 . . ?
C1 C4 H4B 109.6 . . ?
C7 C4 C1 110.3(11) . . ?
C7 C4 H4A 109.6 . . ?
C7 C4 H4B 109.6 . . ?
H4A C4 H4B 108.1 . . ?
C6 C3 H3A 110.1 . . ?
C6 C3 H3B 110.1 . . ?
C1 C3 C6 107.9(12) . . ?
C1 C3 H3A 110.1 . . ?
C1 C3 H3B 110.1 . . ?
H3A C3 H3B 108.4 . . ?
N2 C13 C11 107.9(15) . . ?
N2 C13 H13A 110.1 . . ?
N2 C13 H13B 110.1 . . ?
C11 C13 H13A 110.1 . . ?
C11 C13 H13B 110.1 . . ?
H13A C13 H13B 108.4 . . ?

loop_
_geom_bond_atom_site_label_1
_geom_bond_atom_site_label_2
_geom_bond_distance
_geom_bond_site_symmetry_2
_geom_bond_publ_flag
Pb1 I5 3.2082(18) . ?
Pb1 I3 3.2235(18) . ?
Pb1 I4 3.2229(17) . ?
Pb1 I1 3.2190(17) . ?
Pb1 I2 3.2378(18) . ?
Pb1 I6 3.2445(19) . ?
Pb2 I5 3.1963(18) . ?
Pb2 I3 3.1687(18) 1_545 ?
Pb2 I4 3.2782(18) . ?
Pb2 I1 3.2305(18) 1_545 ?
Pb2 I2 3.2649(19) 1_545 ?
Pb2 I6 3.3373(19) . ?
Br2 C8 1.96(3) . ?
N2 C15 1.51(3) . ?
N2 C16 1.39(4) . ?
N2 C14 1.41(4) . ?
N2 C13 1.52(4) . ?
N1 C6 1.45(3) . ?
N1 C7 1.55(3) . ?
N1 C5 1.52(3) . ?
N1 C8 1.39(4) . ?
O2 H2A 0.8200 . ?
O2 C10 1.38(2) . ?
C6 H6A 0.9700 . ?
C6 H6B 0.9700 . ?
C6 C3 1.5400(3) . ?
C1 H1 0.9800 . ?
C1 C2 1.5400(3) . ?
C1 C4 1.5400(3) . ?
C1 C3 1.5400(3) . ?
C12 H12A 0.9700 . ?
C12 H12B 0.9700 . ?
C12 C9 1.5400(3) . ?
C12 C14 1.5400(3) . ?
C10 H10 0.9800 . ?
C10 C15 1.5400(3) . ?
C10 C9 1.5400(3) . ?
C7 H7A 0.9700 . ?
C7 H7B 0.9700 . ?
C7 C4 1.5400(3) . ?
C5 H5A 0.9700 . ?
C5 H5B 0.9700 . ?
C5 C2 1.5400(3) . ?
O1 H1A 0.8202 . ?
O1 C2 1.43(2) . ?
C15 H15A 0.9700 . ?
C15 H15B 0.9700 . ?
C9 H9 0.9800 . ?
C9 C11 1.5400(3) . ?
Br1 C16 1.96(5) . ?
C16 H16 0.9300 . ?
C11 H11A 0.9700 . ?
C11 H11B 0.9700 . ?
C11 C13 1.5400(3) . ?
C14 H14A 0.9700 . ?
C14 H14B 0.9700 . ?
C8 H8 0.9300 . ?
C2 H2 0.9798 . ?
C4 H4A 0.9700 . ?
C4 H4B 0.9700 . ?
C3 H3A 0.9700 . ?
C3 H3B 0.9700 . ?
C13 H13A 0.9700 . ?
C13 H13B 0.9700 . ?

loop_
_geom_torsion_atom_site_label_1
_geom_torsion_atom_site_label_2
_geom_torsion_atom_site_label_3
_geom_torsion_atom_site_label_4
_geom_torsion
_geom_torsion_site_symmetry_1
_geom_torsion_site_symmetry_2
_geom_torsion_site_symmetry_3
_geom_torsion_site_symmetry_4
_geom_torsion_publ_flag
N1 C6 C3 C1 -6(3) . . . . ?
N1 C7 C4 C1 4(2) . . . . ?
N1 C5 C2 C1 6(2) . . . . ?
N1 C5 C2 O1 126(2) . . . . ?
O2 C10 C15 N2 120(2) . . . . ?
O2 C10 C9 C12 -63.1(14) . . . . ?
O2 C10 C9 C11 176.6(14) . . . . ?
C6 N1 C7 C4 56(3) . . . . ?
C6 N1 C5 C2 -64(2) . . . . ?
C6 N1 C8 Br2 -59(3) . . . . ?
C12 C9 C11 C13 -64(3) . . . . ?
C10 C9 C11 C13 59(3) . . . . ?
C7 N1 C6 C3 -55(3) . . . . ?
C7 N1 C5 C2 58(2) . . . . ?
C7 N1 C8 Br2 178.8(19) . . . . ?
C5 N1 C6 C3 64(3) . . . . ?
C5 N1 C7 C4 -63(2) . . . . ?
C5 N1 C8 Br2 63(3) . . . . ?
C15 N2 C16 Br1 59(3) . . . . ?
C15 N2 C14 C12 68(3) . . . . ?
C15 N2 C13 C11 -69(3) . . . . ?
C15 C10 C9 C12 53.5(14) . . . . ?
C15 C10 C9 C11 -66.8(15) . . . . ?
C9 C12 C14 N2 -8(2) . . . . ?
C9 C10 C15 N2 6(2) . . . . ?
C9 C11 C13 N2 6(4) . . . . ?
C16 N2 C15 C10 170(3) . . . . ?
C16 N2 C14 C12 -174(3) . . . . ?
C16 N2 C13 C11 -180(3) . . . . ?
C14 N2 C15 C10 -65(2) . . . . ?
C14 N2 C16 Br1 -60(4) . . . . ?
C14 N2 C13 C11 51(3) . . . . ?
C14 C12 C9 C10 -52.9(15) . . . . ?
C14 C12 C9 C11 64.2(15) . . . . ?
C8 N1 C6 C3 -174(2) . . . . ?
C8 N1 C7 C4 -180(2) . . . . ?
C8 N1 C5 C2 171.0(19) . . . . ?
C2 C1 C4 C7 58.2(17) . . . . ?
C2 C1 C3 C6 -52.4(17) . . . . ?
C4 C1 C2 C5 -64.4(16) . . . . ?
C4 C1 C2 O1 176.6(16) . . . . ?
C4 C1 C3 C6 63.6(17) . . . . ?
C3 C1 C2 C5 51.7(16) . . . . ?
C3 C1 C2 O1 -67.3(18) . . . . ?
C3 C1 C4 C7 -62.4(17) . . . . ?
C13 N2 C15 C10 61(2) . . . . ?
C13 N2 C16 Br1 170(2) . . . . ?
C13 N2 C14 C12 -51(3) . . . . ?
